data_4030089
loop_
_publ_author_name
'Zaretsky, Serge'
'Adachi, Shinya'
'Rotstein, Benjamin H.'
'Hickey, Jennifer L.'
'Scully, Conor C. G.'
'St Denis, Jeffrey D.'
'Courtemanche, Rebecca'
'Yu, Joy C. Y.'
'Chung, Benjamin K. W.'
'Yudin, Andrei K.'

_publ_section_title
;
 Stereocontrolled Disruption of the Ugi Reaction toward the Production of
 Chiral Piperazinones: Substrate Scope and Process Development.
;
_journal_issue 21
_journal_name_full 'The Journal of organic chemistry'
_journal_page_first 9948
_journal_paper_doi 10.1021/jo5018316
_journal_volume 79
_journal_year 2014
_chemical_absolute_configuration ad
_chemical_formula_moiety 'C16 H27 N3 O2'
_chemical_formula_sum 'C16 H27 N3 O2'
_chemical_formula_weight 293.41
_chemical_name_systematic
; 
 ? 
;
_space_group_IT_number 4
_symmetry_cell_setting monoclinic
_symmetry_space_group_name_Hall 'P 2yb'
_symmetry_space_group_name_H-M 'P 1 21 1'
_atom_sites_solution_hydrogens geom
_atom_sites_solution_primary direct
_atom_sites_solution_secondary difmap
_audit_creation_method SHELXL-97
_cell_angle_alpha 90.00
_cell_angle_beta 96.368(2)
_cell_angle_gamma 90.00
_cell_formula_units_Z 4
_cell_length_a 9.8003(5)
_cell_length_b 17.4561(9)
_cell_length_c 10.0164(5)
_cell_measurement_reflns_used 1824
_cell_measurement_temperature 147(2)
_cell_measurement_theta_max 62.36
_cell_measurement_theta_min 4.54
_cell_volume 1702.98(15)
_computing_cell_refinement APEX2
_computing_data_collection 'APEX2 (Bruker, 2007)'
_computing_data_reduction 'SAINT (Bruker, 2007)'
_computing_molecular_graphics 'PLATON (Spek, 2009)'
_computing_publication_material 'SHELXTL (Sheldrick, 2008)'
_computing_structure_refinement 'SHELXL-97 (Sheldrick, 2008)'
_computing_structure_solution 'SHELXS-97 (Sheldrick, 2008)'
_diffrn_ambient_temperature 147(2)
_diffrn_measured_fraction_theta_full 0.967
_diffrn_measured_fraction_theta_max 0.967
_diffrn_measurement_device_type 'Bruker Kappa APEX-DUO CCD'
_diffrn_measurement_method '\f and \w scans'
_diffrn_radiation_monochromator graphite
_diffrn_radiation_source 'fine-focus sealed tube'
_diffrn_radiation_type CuK\a
_diffrn_radiation_wavelength 1.54178
_diffrn_reflns_av_R_equivalents 0.0335
_diffrn_reflns_av_sigmaI/netI 0.0323
_diffrn_reflns_limit_h_max 11
_diffrn_reflns_limit_h_min -11
_diffrn_reflns_limit_k_max 20
_diffrn_reflns_limit_k_min -20
_diffrn_reflns_limit_l_max 11
_diffrn_reflns_limit_l_min -11
_diffrn_reflns_number 40086
_diffrn_reflns_theta_full 66.43
_diffrn_reflns_theta_max 66.43
_diffrn_reflns_theta_min 4.54
_exptl_absorpt_coefficient_mu 0.607
_exptl_absorpt_correction_T_max 0.7528
_exptl_absorpt_correction_T_min 0.6814
_exptl_absorpt_correction_type multi-scan
_exptl_absorpt_process_details 'TWINABS (Bruker, 2007)'
_exptl_crystal_colour colourless
_exptl_crystal_density_diffrn 1.144
_exptl_crystal_density_method 'not measured'
_exptl_crystal_description block
_exptl_crystal_F_000 640
_exptl_crystal_size_max 0.26
_exptl_crystal_size_mid 0.25
_exptl_crystal_size_min 0.11
_refine_diff_density_max 0.107
_refine_diff_density_min -0.159
_refine_diff_density_rms 0.030
_refine_ls_abs_structure_details 'Flack H D (1983), Acta Cryst. A39, 876-881'
_refine_ls_abs_structure_Flack 0.02(12)
_refine_ls_extinction_method none
_refine_ls_goodness_of_fit_ref 1.030
_refine_ls_hydrogen_treatment mixed
_refine_ls_matrix_type full
_refine_ls_number_parameters 397
_refine_ls_number_reflns 5691
_refine_ls_number_restraints 1
_refine_ls_restrained_S_all 1.030
_refine_ls_R_factor_all 0.0279
_refine_ls_R_factor_gt 0.0276
_refine_ls_shift/su_max 0.001
_refine_ls_shift/su_mean 0.000
_refine_ls_structure_factor_coef Fsqd
_refine_ls_weighting_details 'calc w=1/[\s^2^(Fo^2^)+(0.0358P)^2^+0.2233P] where P=(Fo^2^+2Fc^2^)/3'
_refine_ls_weighting_scheme calc
_refine_ls_wR_factor_gt 0.0688
_refine_ls_wR_factor_ref 0.0690
_reflns_number_gt 5628
_reflns_number_total 5691
_reflns_threshold_expression I>2\s(I)
_cod_data_source_file jo5018316_si_002.cif
_cod_data_source_block d12165
_cod_depositor_comments
;
The following automatic conversions were performed:

'_symmetry_cell_setting' value 'Monoclinic' changed to 'monoclinic'
according to
/home/saulius/struct/COD-crude-data--automatic-downloads/rss-feeds/ACS/lib/dictionaries/cif_core.dic
dictionary named 'cif_core.dic' version 2.4.2 from 2011-04-26.

Automatic conversion script
Id: cif_fix_values 2827 2014-09-09 07:05:25Z andrius 

 Adding full bibliography for 4030088--4030090.cif.
;
_cod_original_sg_symbol_H-M 'P 21'
_cod_database_code 4030089

loop_
_symmetry_equiv_pos_as_xyz
'x, y, z'
'-x, y+1/2, -z'

loop_
_atom_site_label
_atom_site_type_symbol
_atom_site_fract_x
_atom_site_fract_y
_atom_site_fract_z
_atom_site_U_iso_or_equiv
_atom_site_adp_type
_atom_site_occupancy
_atom_site_symmetry_multiplicity
_atom_site_calc_flag
_atom_site_refinement_flags
O1A O -0.12645(9) 0.64829(6) 0.57101(10) 0.0337(2) Uani 1 1 d .
O2A O 0.36026(9) 0.67361(5) 1.03139(8) 0.0284(2) Uani 1 1 d .
N1A N -0.04860(10) 0.70009(6) 0.77485(10) 0.0244(2) Uani 1 1 d .
N2A N 0.14131(10) 0.58292(6) 0.76733(10) 0.0229(2) Uani 1 1 d .
N3A N 0.38316(10) 0.67085(6) 0.80700(11) 0.0229(2) Uani 1 1 d .
C1A C 0.07334(12) 0.69983(7) 0.87518(12) 0.0233(3) Uani 1 1 d .
H1AA H 0.0593 0.7243 0.9629 0.028 Uiso 1 1 calc R
C2A C 0.06540(12) 0.75332(7) 0.75927(13) 0.0242(3) Uani 1 1 d .
H2AA H 0.1240 0.7393 0.6874 0.029 Uiso 1 1 calc R
C3A C -0.06833(12) 0.63913(7) 0.68357(13) 0.0244(3) Uani 1 1 d .
C4A C -0.00686(13) 0.56490(7) 0.73769(13) 0.0251(3) Uani 1 1 d .
H4AA H -0.0463 0.5503 0.8220 0.030 Uiso 1 1 calc R
C5A C -0.01194(14) 0.49681(8) 0.64112(15) 0.0311(3) Uani 1 1 d .
H5AA H -0.0393 0.5136 0.5476 0.037 Uiso 1 1 calc R
H5AB H -0.0779 0.4577 0.6657 0.037 Uiso 1 1 calc R
C6A C 0.13490(15) 0.46480(8) 0.65652(16) 0.0365(3) Uani 1 1 d .
H6AA H 0.1346 0.4090 0.6738 0.044 Uiso 1 1 calc R
H6AB H 0.1800 0.4744 0.5744 0.044 Uiso 1 1 calc R
C7A C 0.20828(14) 0.50746(8) 0.77599(15) 0.0322(3) Uani 1 1 d .
H7AA H 0.1952 0.4815 0.8615 0.039 Uiso 1 1 calc R
H7AB H 0.3078 0.5120 0.7683 0.039 Uiso 1 1 calc R
C8A C 0.16752(12) 0.62988(7) 0.88650(12) 0.0232(3) Uani 1 1 d .
H8AA H 0.1462 0.5989 0.9656 0.028 Uiso 1 1 calc R
C9A C 0.03783(14) 0.83759(8) 0.77232(15) 0.0321(3) Uani 1 1 d .
H9AA H -0.0229 0.8452 0.8451 0.038 Uiso 1 1 calc R
C10A C -0.03643(18) 0.86718(9) 0.64089(18) 0.0447(4) Uani 1 1 d .
H10A H -0.1194 0.8367 0.6167 0.067 Uiso 1 1 calc R
H10B H 0.0242 0.8630 0.5697 0.067 Uiso 1 1 calc R
H10C H -0.0619 0.9209 0.6516 0.067 Uiso 1 1 calc R
C11A C 0.17233(18) 0.87991(9) 0.8109(2) 0.0517(4) Uani 1 1 d .
H11A H 0.2165 0.8598 0.8963 0.078 Uiso 1 1 calc R
H11B H 0.1538 0.9347 0.8204 0.078 Uiso 1 1 calc R
H11C H 0.2333 0.8725 0.7407 0.078 Uiso 1 1 calc R
C12A C 0.31497(12) 0.65924(7) 0.91425(12) 0.0221(2) Uani 1 1 d .
C13A C 0.52683(12) 0.69863(7) 0.81316(13) 0.0247(3) Uani 1 1 d .
C14A C 0.54772(16) 0.77176(9) 0.89626(17) 0.0415(4) Uani 1 1 d .
H14A H 0.5361 0.7605 0.9902 0.062 Uiso 1 1 calc R
H14B H 0.4800 0.8102 0.8614 0.062 Uiso 1 1 calc R
H14C H 0.6405 0.7916 0.8906 0.062 Uiso 1 1 calc R
C15A C 0.62363(14) 0.63628(9) 0.87235(19) 0.0430(4) Uani 1 1 d .
H15A H 0.6038 0.6247 0.9640 0.064 Uiso 1 1 calc R
H15B H 0.7187 0.6540 0.8743 0.064 Uiso 1 1 calc R
H15C H 0.6107 0.5900 0.8169 0.064 Uiso 1 1 calc R
C16A C 0.55480(15) 0.71707(11) 0.67030(15) 0.0411(4) Uani 1 1 d .
H16A H 0.4934 0.7582 0.6344 0.062 Uiso 1 1 calc R
H16B H 0.5386 0.6713 0.6141 0.062 Uiso 1 1 calc R
H16C H 0.6504 0.7336 0.6704 0.062 Uiso 1 1 calc R
O1B O 0.01886(10) 0.83425(6) 0.12989(10) 0.0366(2) Uani 1 1 d .
O2B O 0.34148(9) 0.59566(6) 0.52205(9) 0.0309(2) Uani 1 1 d .
N1B N 0.16292(11) 0.81274(6) 0.32141(11) 0.0274(2) Uani 1 1 d .
N2B N 0.08133(10) 0.66285(6) 0.26685(10) 0.0230(2) Uani 1 1 d .
N3B N 0.33576(12) 0.58303(6) 0.29519(11) 0.0282(2) Uani 1 1 d .
C1B C 0.23434(13) 0.75050(7) 0.39937(13) 0.0259(3) Uani 1 1 d .
H1BA H 0.2744 0.7656 0.4918 0.031 Uiso 1 1 calc R
C2B C 0.30004(13) 0.78840(7) 0.28875(14) 0.0271(3) Uani 1 1 d .
H2BA H 0.3012 0.7578 0.2045 0.033 Uiso 1 1 calc R
C3B C 0.04890(13) 0.79526(7) 0.22862(13) 0.0266(3) Uani 1 1 d .
C4B C -0.02503(13) 0.72372(7) 0.26435(14) 0.0261(3) Uani 1 1 d .
H4BA H -0.0570 0.7293 0.3553 0.031 Uiso 1 1 calc R
C5B C -0.14338(13) 0.69599(8) 0.16305(14) 0.0310(3) Uani 1 1 d .
H5BA H -0.1453 0.7244 0.0773 0.037 Uiso 1 1 calc R
H5BB H -0.2327 0.7027 0.1991 0.037 Uiso 1 1 calc R
C6B C -0.11283(13) 0.61061(8) 0.14269(14) 0.0295(3) Uani 1 1 d .
H6BA H -0.1953 0.5790 0.1511 0.035 Uiso 1 1 calc R
H6BB H -0.0820 0.6017 0.0531 0.035 Uiso 1 1 calc R
C7B C 0.00124(13) 0.59165(8) 0.25405(14) 0.0279(3) Uani 1 1 d .
H7BA H -0.0367 0.5790 0.3389 0.033 Uiso 1 1 calc R
H7BB H 0.0578 0.5482 0.2283 0.033 Uiso 1 1 calc R
C8B C 0.17499(13) 0.66995(7) 0.38942(12) 0.0244(3) Uani 1 1 d .
H8BA H 0.1197 0.6630 0.4667 0.029 Uiso 1 1 calc R
C9B C 0.41429(15) 0.84573(8) 0.31685(16) 0.0356(3) Uani 1 1 d .
H9BA H 0.4064 0.8695 0.4065 0.043 Uiso 1 1 calc R
C10B C 0.40039(19) 0.90890(10) 0.2111(2) 0.0565(5) Uani 1 1 d .
H10D H 0.3081 0.9311 0.2060 0.085 Uiso 1 1 calc R
H10E H 0.4153 0.8874 0.1236 0.085 Uiso 1 1 calc R
H10F H 0.4688 0.9488 0.2358 0.085 Uiso 1 1 calc R
C11B C 0.55273(15) 0.80568(10) 0.32261(17) 0.0409(4) Uani 1 1 d .
H11D H 0.5580 0.7655 0.3913 0.061 Uiso 1 1 calc R
H11E H 0.6263 0.8430 0.3453 0.061 Uiso 1 1 calc R
H11F H 0.5630 0.7828 0.2350 0.061 Uiso 1 1 calc R
C12B C 0.29276(12) 0.61196(7) 0.40690(12) 0.0228(3) Uani 1 1 d .
C13B C 0.44888(14) 0.52695(8) 0.29244(14) 0.0289(3) Uani 1 1 d .
C14B C 0.58380(17) 0.56406(13) 0.3455(3) 0.0713(7) Uani 1 1 d .
H14D H 0.5814 0.5782 0.4399 0.107 Uiso 1 1 calc R
H14E H 0.5982 0.6101 0.2928 0.107 Uiso 1 1 calc R
H14G H 0.6591 0.5279 0.3382 0.107 Uiso 1 1 calc R
C15B C 0.42136(19) 0.45682(10) 0.37389(19) 0.0490(4) Uani 1 1 d .
H15D H 0.4215 0.4712 0.4685 0.073 Uiso 1 1 calc R
H15G H 0.4930 0.4185 0.3655 0.073 Uiso 1 1 calc R
H15E H 0.3317 0.4353 0.3405 0.073 Uiso 1 1 calc R
C16B C 0.4521(2) 0.50326(11) 0.14757(17) 0.0578(5) Uani 1 1 d .
H16G H 0.4678 0.5485 0.0933 0.087 Uiso 1 1 calc R
H16D H 0.3642 0.4797 0.1139 0.087 Uiso 1 1 calc R
H16E H 0.5265 0.4663 0.1416 0.087 Uiso 1 1 calc R
H3NA H 0.3462(15) 0.6510(9) 0.7306(17) 0.025(4) Uiso 1 1 d .
H3NB H 0.3033(18) 0.6060(11) 0.2191(19) 0.040(4) Uiso 1 1 d .

loop_
_atom_site_aniso_label
_atom_site_aniso_U_11
_atom_site_aniso_U_22
_atom_site_aniso_U_33
_atom_site_aniso_U_23
_atom_site_aniso_U_13
_atom_site_aniso_U_12
O1A 0.0310(5) 0.0367(5) 0.0321(5) -0.0017(4) -0.0026(4) 0.0021(4)
O2A 0.0317(5) 0.0338(5) 0.0195(4) -0.0024(4) 0.0018(3) 0.0013(4)
N1A 0.0196(5) 0.0266(5) 0.0278(6) -0.0006(4) 0.0058(4) 0.0000(4)
N2A 0.0229(5) 0.0207(5) 0.0258(5) -0.0015(4) 0.0050(4) -0.0001(4)
N3A 0.0205(5) 0.0287(6) 0.0193(5) -0.0023(4) 0.0018(4) -0.0013(4)
C1A 0.0218(6) 0.0256(6) 0.0232(6) -0.0024(5) 0.0057(5) 0.0001(5)
C2A 0.0206(6) 0.0250(6) 0.0276(7) -0.0001(5) 0.0057(5) 0.0000(5)
C3A 0.0182(5) 0.0288(6) 0.0272(7) -0.0007(5) 0.0072(5) -0.0029(5)
C4A 0.0257(6) 0.0250(6) 0.0256(6) 0.0013(5) 0.0073(5) -0.0046(5)
C5A 0.0379(7) 0.0228(6) 0.0322(7) -0.0019(6) 0.0026(6) -0.0067(6)
C6A 0.0382(8) 0.0268(7) 0.0466(9) -0.0087(6) 0.0134(6) -0.0062(6)
C7A 0.0309(7) 0.0226(6) 0.0436(8) -0.0025(6) 0.0062(6) 0.0038(5)
C8A 0.0253(6) 0.0241(6) 0.0208(6) 0.0011(5) 0.0058(5) -0.0002(5)
C9A 0.0322(7) 0.0241(6) 0.0400(8) -0.0010(6) 0.0045(6) 0.0043(5)
C10A 0.0532(9) 0.0278(7) 0.0517(10) 0.0063(7) -0.0008(8) 0.0112(7)
C11A 0.0466(9) 0.0265(8) 0.0788(13) -0.0024(8) -0.0076(8) -0.0010(7)
C12A 0.0251(6) 0.0196(6) 0.0218(6) 0.0007(5) 0.0030(5) 0.0035(5)
C13A 0.0200(6) 0.0286(6) 0.0251(6) 0.0011(5) 0.0012(5) -0.0025(5)
C14A 0.0415(8) 0.0376(8) 0.0467(9) -0.0104(7) 0.0099(7) -0.0127(7)
C15A 0.0232(7) 0.0400(8) 0.0654(10) 0.0116(7) 0.0039(6) 0.0000(6)
C16A 0.0312(7) 0.0640(10) 0.0283(8) 0.0005(7) 0.0047(6) -0.0142(7)
O1B 0.0445(5) 0.0288(5) 0.0358(6) 0.0044(4) 0.0016(4) 0.0011(4)
O2B 0.0301(5) 0.0417(5) 0.0207(5) 0.0033(4) 0.0021(4) 0.0021(4)
N1B 0.0312(5) 0.0222(5) 0.0299(6) -0.0042(4) 0.0078(4) 0.0022(4)
N2B 0.0226(5) 0.0219(5) 0.0247(5) 0.0003(4) 0.0032(4) 0.0016(4)
N3B 0.0361(6) 0.0275(6) 0.0213(6) 0.0048(5) 0.0056(4) 0.0087(5)
C1B 0.0272(6) 0.0280(7) 0.0230(7) -0.0052(5) 0.0053(5) 0.0008(5)
C2B 0.0301(6) 0.0243(6) 0.0280(7) -0.0053(5) 0.0074(5) 0.0010(5)
C3B 0.0308(6) 0.0217(6) 0.0283(7) -0.0040(5) 0.0076(5) 0.0054(5)
C4B 0.0253(6) 0.0269(7) 0.0272(7) -0.0017(5) 0.0079(5) 0.0040(5)
C5B 0.0222(6) 0.0339(7) 0.0372(8) 0.0007(6) 0.0041(5) 0.0014(5)
C6B 0.0252(6) 0.0331(7) 0.0303(7) -0.0020(6) 0.0039(5) -0.0037(5)
C7B 0.0292(6) 0.0246(6) 0.0303(7) 0.0008(5) 0.0051(5) -0.0035(5)
C8B 0.0263(6) 0.0291(7) 0.0187(6) -0.0010(5) 0.0063(5) 0.0004(5)
C9B 0.0365(7) 0.0300(7) 0.0417(8) -0.0092(6) 0.0107(6) -0.0083(6)
C10B 0.0465(9) 0.0336(8) 0.0901(14) 0.0126(9) 0.0111(9) -0.0085(7)
C11B 0.0318(7) 0.0466(9) 0.0450(9) 0.0017(7) 0.0069(6) -0.0064(6)
C12B 0.0227(6) 0.0234(6) 0.0227(6) 0.0015(5) 0.0038(5) -0.0040(5)
C13B 0.0317(7) 0.0267(6) 0.0296(7) 0.0028(6) 0.0099(5) 0.0051(5)
C14B 0.0301(8) 0.0679(13) 0.1201(19) -0.0406(13) 0.0267(10) -0.0024(8)
C15B 0.0584(10) 0.0362(8) 0.0564(10) 0.0174(8) 0.0241(8) 0.0190(8)
C16B 0.0913(14) 0.0506(10) 0.0342(9) 0.0064(7) 0.0191(8) 0.0415(10)

loop_
_atom_type_symbol
_atom_type_description
_atom_type_scat_dispersion_real
_atom_type_scat_dispersion_imag
_atom_type_scat_source
C C 0.0181 0.0091 'International Tables Vol C Tables 4.2.6.8 and 6.1.1.4'
H H 0.0000 0.0000 'International Tables Vol C Tables 4.2.6.8 and 6.1.1.4'
N N 0.0311 0.0180 'International Tables Vol C Tables 4.2.6.8 and 6.1.1.4'
O O 0.0492 0.0322 'International Tables Vol C Tables 4.2.6.8 and 6.1.1.4'

loop_
_geom_angle_atom_site_label_1
_geom_angle_atom_site_label_2
_geom_angle_atom_site_label_3
_geom_angle
C3A N1A C1A 119.01(10)
C3A N1A C2A 117.41(10)
C1A N1A C2A 60.49(8)
C8A N2A C7A 114.94(10)
C8A N2A C4A 111.43(9)
C7A N2A C4A 104.04(10)
C12A N3A C13A 124.78(11)
C12A N3A H3NA 116.3(10)
C13A N3A H3NA 117.5(10)
N1A C1A C2A 59.79(8)
N1A C1A C8A 119.39(10)
C2A C1A C8A 122.65(11)
N1A C1A H1AA 114.7
C2A C1A H1AA 114.7
C8A C1A H1AA 114.7
N1A C2A C1A 59.72(8)
N1A C2A C9A 117.49(11)
C1A C2A C9A 122.77(12)
N1A C2A H2AA 115.1
C1A C2A H2AA 115.1
C9A C2A H2AA 115.1
O1A C3A N1A 121.42(12)
O1A C3A C4A 125.10(12)
N1A C3A C4A 113.45(10)
N2A C4A C3A 103.51(9)
N2A C4A C5A 104.70(10)
C3A C4A C5A 117.24(11)
N2A C4A H4AA 110.3
C3A C4A H4AA 110.3
C5A C4A H4AA 110.3
C4A C5A C6A 104.76(11)
C4A C5A H5AA 110.8
C6A C5A H5AA 110.8
C4A C5A H5AB 110.8
C6A C5A H5AB 110.8
H5AA C5A H5AB 108.9
C7A C6A C5A 104.89(11)
C7A C6A H6AA 110.8
C5A C6A H6AA 110.8
C7A C6A H6AB 110.8
C5A C6A H6AB 110.8
H6AA C6A H6AB 108.8
N2A C7A C6A 102.90(11)
N2A C7A H7AA 111.2
C6A C7A H7AA 111.2
N2A C7A H7AB 111.2
C6A C7A H7AB 111.2
H7AA C7A H7AB 109.1
N2A C8A C1A 109.95(10)
N2A C8A C12A 114.67(10)
C1A C8A C12A 107.25(10)
N2A C8A H8AA 108.3
C1A C8A H8AA 108.3
C12A C8A H8AA 108.3
C2A C9A C10A 109.27(12)
C2A C9A C11A 109.73(11)
C10A C9A C11A 111.84(14)
C2A C9A H9AA 108.6
C10A C9A H9AA 108.6
C11A C9A H9AA 108.6
C9A C10A H10A 109.5
C9A C10A H10B 109.5
H10A C10A H10B 109.5
C9A C10A H10C 109.5
H10A C10A H10C 109.5
H10B C10A H10C 109.5
C9A C11A H11A 109.5
C9A C11A H11B 109.5
H11A C11A H11B 109.5
C9A C11A H11C 109.5
H11A C11A H11C 109.5
H11B C11A H11C 109.5
O2A C12A N3A 124.91(12)
O2A C12A C8A 118.30(10)
N3A C12A C8A 116.71(10)
N3A C13A C15A 109.30(10)
N3A C13A C16A 107.41(10)
C15A C13A C16A 110.40(12)
N3A C13A C14A 111.44(11)
C15A C13A C14A 110.25(12)
C16A C13A C14A 108.00(12)
C13A C14A H14A 109.5
C13A C14A H14B 109.5
H14A C14A H14B 109.5
C13A C14A H14C 109.5
H14A C14A H14C 109.5
H14B C14A H14C 109.5
C13A C15A H15A 109.5
C13A C15A H15B 109.5
H15A C15A H15B 109.5
C13A C15A H15C 109.5
H15A C15A H15C 109.5
H15B C15A H15C 109.5
C13A C16A H16A 109.5
C13A C16A H16B 109.5
H16A C16A H16B 109.5
C13A C16A H16C 109.5
H16A C16A H16C 109.5
H16B C16A H16C 109.5
C3B N1B C1B 119.20(10)
C3B N1B C2B 117.79(10)
C1B N1B C2B 60.96(8)
C8B N2B C7B 115.29(10)
C8B N2B C4B 109.21(9)
C7B N2B C4B 103.68(9)
C12B N3B C13B 124.81(11)
C12B N3B H3NB 115.5(12)
C13B N3B H3NB 118.7(12)
N1B C1B C2B 59.88(8)
N1B C1B C8B 119.52(10)
C2B C1B C8B 123.59(11)
N1B C1B H1BA 114.3
C2B C1B H1BA 114.3
C8B C1B H1BA 114.3
N1B C2B C1B 59.16(8)
N1B C2B C9B 116.28(11)
C1B C2B C9B 121.87(12)
N1B C2B H2BA 115.8
C1B C2B H2BA 115.8
C9B C2B H2BA 115.8
O1B C3B N1B 121.46(12)
O1B C3B C4B 125.50(12)
N1B C3B C4B 113.01(11)
N2B C4B C3B 103.98(10)
N2B C4B C5B 105.25(10)
C3B C4B C5B 116.94(11)
N2B C4B H4BA 110.1
C3B C4B H4BA 110.1
C5B C4B H4BA 110.1
C4B C5B C6B 104.46(10)
C4B C5B H5BA 110.9
C6B C5B H5BA 110.9
C4B C5B H5BB 110.9
C6B C5B H5BB 110.9
H5BA C5B H5BB 108.9
C7B C6B C5B 104.53(11)
C7B C6B H6BA 110.8
C5B C6B H6BA 110.8
C7B C6B H6BB 110.8
C5B C6B H6BB 110.8
H6BA C6B H6BB 108.9
N2B C7B C6B 102.80(10)
N2B C7B H7BA 111.2
C6B C7B H7BA 111.2
N2B C7B H7BB 111.2
C6B C7B H7BB 111.2
H7BA C7B H7BB 109.1
N2B C8B C1B 109.58(10)
N2B C8B C12B 115.95(10)
C1B C8B C12B 109.02(10)
N2B C8B H8BA 107.3
C1B C8B H8BA 107.3
C12B C8B H8BA 107.3
C2B C9B C11B 110.08(12)
C2B C9B C10B 110.11(13)
C11B C9B C10B 111.67(13)
C2B C9B H9BA 108.3
C11B C9B H9BA 108.3
C10B C9B H9BA 108.3
C9B C10B H10D 109.5
C9B C10B H10E 109.5
H10D C10B H10E 109.5
C9B C10B H10F 109.5
H10D C10B H10F 109.5
H10E C10B H10F 109.5
C9B C11B H11D 109.5
C9B C11B H11E 109.5
H11D C11B H11E 109.5
C9B C11B H11F 109.5
H11D C11B H11F 109.5
H11E C11B H11F 109.5
O2B C12B N3B 124.80(12)
O2B C12B C8B 117.97(11)
N3B C12B C8B 117.23(11)
N3B C13B C15B 110.27(11)
N3B C13B C16B 107.09(11)
C15B C13B C16B 108.67(14)
N3B C13B C14B 109.69(12)
C15B C13B C14B 110.97(16)
C16B C13B C14B 110.07(15)
C13B C14B H14D 109.5
C13B C14B H14E 109.5
H14D C14B H14E 109.5
C13B C14B H14G 109.5
H14D C14B H14G 109.5
H14E C14B H14G 109.5
C13B C15B H15D 109.5
C13B C15B H15G 109.5
H15D C15B H15G 109.5
C13B C15B H15E 109.5
H15D C15B H15E 109.5
H15G C15B H15E 109.5
C13B C16B H16G 109.5
C13B C16B H16D 109.5
H16G C16B H16D 109.5
C13B C16B H16E 109.5
H16G C16B H16E 109.5
H16D C16B H16E 109.5

loop_
_geom_bond_atom_site_label_1
_geom_bond_atom_site_label_2
_geom_bond_distance
O1A C3A 1.2159(16)
O2A C12A 1.2333(16)
N1A C3A 1.4024(17)
N1A C1A 1.4736(16)
N1A C2A 1.4746(16)
N2A C8A 1.4473(16)
N2A C7A 1.4699(16)
N2A C4A 1.4832(16)
N3A C12A 1.3420(16)
N3A C13A 1.4840(16)
N3A H3NA 0.881(17)
C1A C2A 1.4851(18)
C1A C8A 1.5273(17)
C1A H1AA 1.0000
C2A C9A 1.5040(18)
C2A H2AA 1.0000
C3A C4A 1.5044(18)
C4A C5A 1.5298(18)
C4A H4AA 1.0000
C5A C6A 1.535(2)
C5A H5AA 0.9900
C5A H5AB 0.9900
C6A C7A 1.521(2)
C6A H6AA 0.9900
C6A H6AB 0.9900
C7A H7AA 0.9900
C7A H7AB 0.9900
C8A C12A 1.5294(17)
C8A H8AA 1.0000
C9A C10A 1.522(2)
C9A C11A 1.523(2)
C9A H9AA 1.0000
C10A H10A 0.9800
C10A H10B 0.9800
C10A H10C 0.9800
C11A H11A 0.9800
C11A H11B 0.9800
C11A H11C 0.9800
C13A C15A 1.5203(19)
C13A C16A 1.521(2)
C13A C14A 1.525(2)
C14A H14A 0.9800
C14A H14B 0.9800
C14A H14C 0.9800
C15A H15A 0.9800
C15A H15B 0.9800
C15A H15C 0.9800
C16A H16A 0.9800
C16A H16B 0.9800
C16A H16C 0.9800
O1B C3B 1.2097(17)
O2B C12B 1.2316(15)
N1B C3B 1.4054(18)
N1B C1B 1.4693(17)
N1B C2B 1.4802(17)
N2B C8B 1.4544(16)
N2B C7B 1.4679(16)
N2B C4B 1.4868(16)
N3B C12B 1.3377(17)
N3B C13B 1.4814(17)
N3B H3NB 0.888(19)
C1B C2B 1.4960(19)
C1B C8B 1.5207(18)
C1B H1BA 1.0000
C2B C9B 1.5049(19)
C2B H2BA 1.0000
C3B C4B 1.5066(19)
C4B C5B 1.5324(19)
C4B H4BA 1.0000
C5B C6B 1.538(2)
C5B H5BA 0.9900
C5B H5BB 0.9900
C6B C7B 1.5254(19)
C6B H6BA 0.9900
C6B H6BB 0.9900
C7B H7BA 0.9900
C7B H7BB 0.9900
C8B C12B 1.5305(17)
C8B H8BA 1.0000
C9B C11B 1.522(2)
C9B C10B 1.524(2)
C9B H9BA 1.0000
C10B H10D 0.9800
C10B H10E 0.9800
C10B H10F 0.9800
C11B H11D 0.9800
C11B H11E 0.9800
C11B H11F 0.9800
C13B C15B 1.512(2)
C13B C16B 1.513(2)
C13B C14B 1.515(2)
C14B H14D 0.9800
C14B H14E 0.9800
C14B H14G 0.9800
C15B H15D 0.9800
C15B H15G 0.9800
C15B H15E 0.9800
C16B H16G 0.9800
C16B H16D 0.9800
C16B H16E 0.9800

loop_
_geom_hbond_atom_site_label_D
_geom_hbond_atom_site_label_H
_geom_hbond_atom_site_label_A
_geom_hbond_distance_DH
_geom_hbond_distance_HA
_geom_hbond_distance_DA
_geom_hbond_angle_DHA
_geom_hbond_site_symmetry_A
N3A H3NA O2B 0.881(17) 2.297(17) 3.1269(14) 157.0(13) .
N3B H3NB O2A 0.888(19) 2.340(19) 3.1113(14) 145.3(15) 1_554

loop_
_geom_torsion_atom_site_label_1
_geom_torsion_atom_site_label_2
_geom_torsion_atom_site_label_3
_geom_torsion_atom_site_label_4
_geom_torsion
C3A N1A C1A C2A 106.92(11)
C3A N1A C1A C8A -5.94(16)
C2A N1A C1A C8A -112.86(12)
C3A N1A C2A C1A -109.53(12)
C3A N1A C2A C9A 136.72(12)
C1A N1A C2A C9A -113.75(13)
C8A C1A C2A N1A 107.54(13)
N1A C1A C2A C9A 105.05(13)
C8A C1A C2A C9A -147.40(12)
C1A N1A C3A O1A -149.18(11)
C2A N1A C3A O1A -79.47(14)
C1A N1A C3A C4A 28.75(14)
C2A N1A C3A C4A 98.46(12)
C8A N2A C4A C3A 74.05(12)
C7A N2A C4A C3A -161.54(10)
C8A N2A C4A C5A -162.60(10)
C7A N2A C4A C5A -38.19(13)
O1A C3A C4A N2A 117.79(12)
N1A C3A C4A N2A -60.04(12)
O1A C3A C4A C5A 3.13(18)
N1A C3A C4A C5A -174.71(10)
N2A C4A C5A C6A 17.21(13)
C3A C4A C5A C6A 131.20(12)
C4A C5A C6A C7A 9.06(14)
C8A N2A C7A C6A 165.92(10)
C4A N2A C7A C6A 43.80(12)
C5A C6A C7A N2A -32.25(14)
C7A N2A C8A C1A -169.92(10)
C4A N2A C8A C1A -51.88(13)
C7A N2A C8A C12A 69.16(13)
C4A N2A C8A C12A -172.80(10)
N1A C1A C8A N2A 16.72(14)
C2A C1A C8A N2A -54.31(15)
N1A C1A C8A C12A 142.01(10)
C2A C1A C8A C12A 70.98(14)
N1A C2A C9A C10A -80.23(15)
C1A C2A C9A C10A -150.28(13)
N1A C2A C9A C11A 156.81(13)
C1A C2A C9A C11A 86.75(16)
C13A N3A C12A O2A 3.70(19)
C13A N3A C12A C8A -179.62(11)
N2A C8A C12A O2A -153.20(11)
C1A C8A C12A O2A 84.41(13)
N2A C8A C12A N3A 29.90(15)
C1A C8A C12A N3A -92.49(12)
C12A N3A C13A C15A 70.08(16)
C12A N3A C13A C16A -170.13(12)
C12A N3A C13A C14A -52.03(16)
C3B N1B C1B C2B 107.50(12)
C3B N1B C1B C8B -6.49(16)
C2B N1B C1B C8B -113.99(13)
C3B N1B C2B C1B -109.76(12)
C3B N1B C2B C9B 137.22(13)
C1B N1B C2B C9B -113.02(14)
C8B C1B C2B N1B 107.37(13)
N1B C1B C2B C9B 103.65(13)
C8B C1B C2B C9B -148.98(12)
C1B N1B C3B O1B -151.48(12)
C2B N1B C3B O1B -81.00(15)
C1B N1B C3B C4B 26.90(15)
C2B N1B C3B C4B 97.38(13)
C8B N2B C4B C3B 75.80(12)
C7B N2B C4B C3B -160.80(10)
C8B N2B C4B C5B -160.70(10)
C7B N2B C4B C5B -37.31(12)
O1B C3B C4B N2B 118.93(13)
N1B C3B C4B N2B -59.38(13)
O1B C3B C4B C5B 3.41(18)
N1B C3B C4B C5B -174.89(10)
N2B C4B C5B C6B 15.00(13)
C3B C4B C5B C6B 129.81(12)
C4B C5B C6B C7B 11.71(13)
C8B N2B C7B C6B 163.85(10)
C4B N2B C7B C6B 44.54(12)
C5B C6B C7B N2B -34.55(13)
C7B N2B C8B C1B -171.42(10)
C4B N2B C8B C1B -55.21(12)
C7B N2B C8B C12B 64.68(13)
C4B N2B C8B C12B -179.11(10)
N1B C1B C8B N2B 20.17(14)
C2B C1B C8B N2B -51.39(15)
N1B C1B C8B C12B 148.04(10)
C2B C1B C8B C12B 76.47(14)
N1B C2B C9B C11B 161.58(12)
C1B C2B C9B C11B 93.06(15)
N1B C2B C9B C10B -74.88(16)
C1B C2B C9B C10B -143.40(14)
C13B N3B C12B O2B -0.1(2)
C13B N3B C12B C8B 179.45(11)
N2B C8B C12B O2B -153.12(11)
C1B C8B C12B O2B 82.69(13)
N2B C8B C12B N3B 27.28(16)
C1B C8B C12B N3B -96.91(12)
C12B N3B C13B C15B 55.62(18)
C12B N3B C13B C16B 173.70(14)
C12B N3B C13B C14B -66.88(18)
